data_1505499
loop_
_publ_author_name
'Pietrangelo, Agostino'
'MacLachlan, Mark J.'
'Wolf, Michael O.'
'Patrick, Brian O.'

_publ_section_title
;
 Synthesis and structures of novel luminescent bent acenedithiophenes.
;
_journal_issue 18
_journal_name_full 'Organic letters'
_journal_page_first 3571
_journal_page_last 3573
_journal_paper_doi 10.1021/ol071387e
_journal_volume 9
_journal_year 2007
_chemical_formula_sum 'C18 H10 S2'
_chemical_formula_weight 290.38
_chemical_name_systematic
;
 ?
;
_space_group_IT_number 14
_symmetry_cell_setting monoclinic
_symmetry_space_group_name_Hall '-P 2yn'
_symmetry_space_group_name_H-M 'P 1 21/n 1'
_atom_sites_solution_hydrogens geom
_atom_sites_solution_primary direct
_atom_sites_solution_secondary difmap
_audit_creation_method SHELXL-97
_cell_angle_alpha 90.00
_cell_angle_beta 109.384(3)
_cell_angle_gamma 90.00
_cell_formula_units_Z 2
_cell_length_a 12.3347(10)
_cell_length_b 4.0116(3)
_cell_length_c 13.6384(11)
_cell_measurement_reflns_used 2848
_cell_measurement_temperature 173(2)
_cell_measurement_theta_max 25.08
_cell_measurement_theta_min 2.72
_cell_volume 636.60(9)
_computing_structure_refinement 'SHELXL-97 (Sheldrick, 1997)'
_diffrn_ambient_temperature 173(2)
_diffrn_measured_fraction_theta_full 0.996
_diffrn_measured_fraction_theta_max 0.996
_diffrn_measurement_device_type 'Bruker X8 APEX'
_diffrn_measurement_method 'area detector'
_diffrn_radiation_monochromator graphite
_diffrn_radiation_source 'fine-focus sealed tube'
_diffrn_radiation_type MoK\a
_diffrn_radiation_wavelength 0.71073
_diffrn_reflns_av_R_equivalents 0.0250
_diffrn_reflns_av_sigmaI/netI 0.0181
_diffrn_reflns_limit_h_max 14
_diffrn_reflns_limit_h_min -14
_diffrn_reflns_limit_k_max 3
_diffrn_reflns_limit_k_min -4
_diffrn_reflns_limit_l_max 16
_diffrn_reflns_limit_l_min -16
_diffrn_reflns_number 5885
_diffrn_reflns_theta_full 25.12
_diffrn_reflns_theta_max 25.12
_diffrn_reflns_theta_min 1.93
_exptl_absorpt_coefficient_mu 0.401
_exptl_absorpt_correction_T_max 0.984
_exptl_absorpt_correction_T_min 0.845
_exptl_absorpt_correction_type multi-scan
_exptl_crystal_colour yellow
_exptl_crystal_density_diffrn 1.515
_exptl_crystal_density_method 'not measured'
_exptl_crystal_description plate
_exptl_crystal_F_000 300
_exptl_crystal_size_max 0.50
_exptl_crystal_size_mid 0.20
_exptl_crystal_size_min 0.04
_refine_diff_density_max 0.384
_refine_diff_density_min -0.260
_refine_diff_density_rms 0.059
_refine_ls_extinction_method none
_refine_ls_goodness_of_fit_ref 1.125
_refine_ls_hydrogen_treatment constr
_refine_ls_matrix_type full
_refine_ls_number_parameters 91
_refine_ls_number_reflns 1125
_refine_ls_number_restraints 0
_refine_ls_restrained_S_all 1.125
_refine_ls_R_factor_all 0.0408
_refine_ls_R_factor_gt 0.0355
_refine_ls_shift/su_max 0.001
_refine_ls_shift/su_mean 0.000
_refine_ls_structure_factor_coef Fsqd
_refine_ls_weighting_details 'calc w=1/[\s^2^(Fo^2^)+(0.0501P)^2^+0.5270P] where P=(Fo^2^+2Fc^2^)/3'
_refine_ls_weighting_scheme calc
_refine_ls_wR_factor_gt 0.0966
_refine_ls_wR_factor_ref 0.1013
_reflns_number_gt 1008
_reflns_number_total 1125
_reflns_threshold_expression >2sigma(I)
_cod_data_source_file ol071387e-file001.cif
_cod_data_source_block mw058
_cod_original_sg_symbol_H-M 'P 21/n'
_cod_database_code 1505499

loop_
_symmetry_equiv_pos_as_xyz
'x, y, z'
'-x+1/2, y+1/2, -z+1/2'
'-x, -y, -z'
'x-1/2, -y-1/2, z-1/2'

loop_
_atom_site_label
_atom_site_type_symbol
_atom_site_fract_x
_atom_site_fract_y
_atom_site_fract_z
_atom_site_U_iso_or_equiv
_atom_site_adp_type
_atom_site_occupancy
_atom_site_symmetry_multiplicity
_atom_site_calc_flag
_atom_site_refinement_flags
C1 C 0.9255(2) 0.2759(6) 0.60402(18) 0.0338(6) Uani 1 1 d .
H1 H 0.8923 0.3532 0.5346 0.041 Uiso 1 1 calc R
C2 C 1.02723(19) 0.1159(6) 0.63823(17) 0.0272(5) Uani 1 1 d .
H2 H 1.0734 0.0677 0.5964 0.033 Uiso 1 1 calc R
C3 C 1.05717(18) 0.0263(6) 0.74715(17) 0.0252(5) Uani 1 1 d .
C4 C 0.97440(17) 0.1302(5) 0.78889(16) 0.0232(5) Uani 1 1 d .
C5 C 1.15565(18) -0.1509(6) 0.81135(17) 0.0271(5) Uani 1 1 d .
H5 H 1.2127 -0.2237 0.7835 0.032 Uiso 1 1 calc R
C6 C 1.16761(18) -0.2150(6) 0.91164(17) 0.0257(5) Uani 1 1 d .
H6 H 1.2334 -0.3340 0.9532 0.031 Uiso 1 1 calc R
C7 C 1.08391(17) -0.1088(5) 0.95727(16) 0.0216(5) Uani 1 1 d .
C8 C 0.98419(17) 0.0708(5) 0.89501(16) 0.0217(5) Uani 1 1 d .
C9 C 1.09662(17) -0.1753(5) 1.06083(16) 0.0221(5) Uani 1 1 d .
H9 H 1.1623 -0.2952 1.1023 0.027 Uiso 1 1 calc R
S1 S 0.86153(5) 0.32756(15) 0.69705(4) 0.0299(2) Uani 1 1 d .

loop_
_atom_site_aniso_label
_atom_site_aniso_U_11
_atom_site_aniso_U_22
_atom_site_aniso_U_33
_atom_site_aniso_U_23
_atom_site_aniso_U_13
_atom_site_aniso_U_12
C1 0.0424(14) 0.0309(13) 0.0236(11) -0.0005(10) 0.0047(10) -0.0078(11)
C2 0.0330(12) 0.0248(12) 0.0242(11) -0.0070(9) 0.0100(9) -0.0077(10)
C3 0.0267(11) 0.0207(12) 0.0271(11) -0.0060(9) 0.0076(9) -0.0071(9)
C4 0.0213(10) 0.0184(11) 0.0251(11) -0.0025(8) 0.0013(8) -0.0045(8)
C5 0.0256(11) 0.0245(13) 0.0331(12) -0.0050(9) 0.0125(9) -0.0015(9)
C6 0.0207(10) 0.0218(12) 0.0328(12) -0.0014(9) 0.0063(9) 0.0008(9)
C7 0.0187(10) 0.0174(11) 0.0260(11) -0.0035(8) 0.0039(8) -0.0033(8)
C8 0.0191(10) 0.0172(11) 0.0255(10) -0.0028(8) 0.0027(8) -0.0038(8)
C9 0.0169(10) 0.0180(11) 0.0266(11) -0.0017(8) 0.0008(8) -0.0010(8)
S1 0.0295(3) 0.0287(4) 0.0260(3) 0.0012(2) 0.0019(2) 0.0004(2)

loop_
_atom_type_symbol
_atom_type_description
_atom_type_scat_dispersion_real
_atom_type_scat_dispersion_imag
_atom_type_scat_source
C C 0.0033 0.0016 'International Tables Vol C Tables 4.2.6.8 and 6.1.1.4'
H H 0.0000 0.0000 'International Tables Vol C Tables 4.2.6.8 and 6.1.1.4'
S S 0.1246 0.1234 'International Tables Vol C Tables 4.2.6.8 and 6.1.1.4'

loop_
_geom_angle_atom_site_label_1
_geom_angle_atom_site_label_2
_geom_angle_atom_site_label_3
_geom_angle
_geom_angle_site_symmetry_1
C2 C1 S1 113.94(18) .
C2 C1 H1 123.0 .
S1 C1 H1 123.0 .
C1 C2 C3 111.3(2) .
C1 C2 H2 124.3 .
C3 C2 H2 124.3 .
C4 C3 C5 119.32(19) .
C4 C3 C2 111.9(2) .
C5 C3 C2 128.7(2) .
C3 C4 C8 122.54(19) .
C3 C4 S1 111.49(16) .
C8 C4 S1 125.96(16) .
C6 C5 C3 120.0(2) .
C6 C5 H5 120.0 .
C3 C5 H5 120.0 .
C5 C6 C7 122.0(2) .
C5 C6 H6 119.0 .
C7 C6 H6 119.0 .
C9 C7 C8 118.79(19) .
C9 C7 C6 121.8(2) .
C8 C7 C6 119.40(19) .
C9 C8 C4 123.78(19) 3_757
C9 C8 C7 119.49(19) 3_757
C4 C8 C7 116.73(18) .
C8 C9 C7 121.7(2) 3_757
C8 C9 H9 119.1 3_757
C7 C9 H9 119.1 .
C1 S1 C4 91.32(11) .

loop_
_geom_bond_atom_site_label_1
_geom_bond_atom_site_label_2
_geom_bond_distance
_geom_bond_site_symmetry_2
C1 C2 1.347(3) .
C1 S1 1.715(2) .
C1 H1 0.9500 .
C2 C3 1.452(3) .
C2 H2 0.9500 .
C3 C4 1.388(3) .
C3 C5 1.429(3) .
C4 C8 1.432(3) .
C4 S1 1.725(2) .
C5 C6 1.351(3) .
C5 H5 0.9500 .
C6 C7 1.436(3) .
C6 H6 0.9500 .
C7 C9 1.394(3) .
C7 C8 1.435(3) .
C8 C9 1.389(3) 3_757
C9 C8 1.389(3) 3_757
C9 H9 0.9500 .

loop_
_geom_torsion_atom_site_label_1
_geom_torsion_atom_site_label_2
_geom_torsion_atom_site_label_3
_geom_torsion_atom_site_label_4
_geom_torsion
_geom_torsion_site_symmetry_4
S1 C1 C2 C3 0.0(3) .
C1 C2 C3 C4 -0.5(3) .
C1 C2 C3 C5 178.4(2) .
C5 C3 C4 C8 0.9(3) .
C2 C3 C4 C8 179.90(19) .
C5 C3 C4 S1 -178.21(16) .
C2 C3 C4 S1 0.8(2) .
C4 C3 C5 C6 -0.2(3) .
C2 C3 C5 C6 -179.0(2) .
C3 C5 C6 C7 -0.3(3) .
C5 C6 C7 C9 -180.0(2) .
C5 C6 C7 C8 0.0(3) .
C3 C4 C8 C9 179.2(2) 3_757
S1 C4 C8 C9 -1.9(3) 3_757
C3 C4 C8 C7 -1.1(3) .
S1 C4 C8 C7 177.88(16) .
C9 C7 C8 C9 0.3(3) 3_757
C6 C7 C8 C9 -179.67(19) 3_757
C9 C7 C8 C4 -179.41(18) .
C6 C7 C8 C4 0.6(3) .
C8 C7 C9 C8 -0.3(4) 3_757
C6 C7 C9 C8 179.7(2) 3_757
C2 C1 S1 C4 0.4(2) .
C3 C4 S1 C1 -0.71(17) .
C8 C4 S1 C1 -179.7(2) .
